data_7000969
loop_
_publ_author_name
'Tamm, Nadezhda B.'
'Ioffe, Ilya N.'
'Kemnitz, Erhard'
'Troyanov, Sergey I.'

_publ_section_title
;
 Synthesis and molecular structure of pentafluoroethyl derivatives of
 C70: C70(C2F5)8 and C70(C2F5)10
;
_journal_issue 15
_journal_name_full 'Dalton Transactions'
_journal_page_first 2740
_journal_page_last 2745
_journal_paper_doi 10.1039/b817829a
_journal_year 2009
_chemical_formula_sum 'C91.5 H3.5 F50'
_chemical_formula_weight 2052.44
_chemical_name_systematic
;
?
;
_space_group_IT_number 15
_symmetry_cell_setting monoclinic
_symmetry_space_group_name_Hall '-C 2yc'
_symmetry_space_group_name_H-M 'C 1 2/c 1'
_atom_sites_solution_primary direct
_atom_sites_solution_secondary difmap
_audit_creation_method SHELXL-97
_cell_angle_alpha 90.00
_cell_angle_beta 108.55(2)
_cell_angle_gamma 90.00
_cell_formula_units_Z 8
_cell_length_a 27.477(4)
_cell_length_b 18.539(2)
_cell_length_c 28.794(4)
_cell_measurement_reflns_used 12000
_cell_measurement_temperature 160(2)
_cell_measurement_theta_max 25
_cell_measurement_theta_min 4
_cell_volume 13906(4)
_computing_cell_refinement Stoe-X-Area
_computing_data_collection Stoe-X-Area
_computing_data_reduction Stoe-X-Area
_computing_structure_refinement 'SHELXL-97 (Sheldrick, 1997)'
_computing_structure_solution 'SHELXS-97 (Sheldrick, 1990)'
_diffrn_ambient_temperature 160(2)
_diffrn_measured_fraction_theta_full 0.962
_diffrn_measured_fraction_theta_max 0.962
_diffrn_measurement_device_type IPDS-II(Stoe)
_diffrn_measurement_method Imaging_Plate_Scanning
_diffrn_radiation_monochromator graphite
_diffrn_radiation_source 'fine-focus sealed tube'
_diffrn_radiation_type MoK\a
_diffrn_radiation_wavelength 0.71073
_diffrn_reflns_av_R_equivalents 0.0658
_diffrn_reflns_av_sigmaI/netI 0.1124
_diffrn_reflns_limit_h_max 36
_diffrn_reflns_limit_h_min -34
_diffrn_reflns_limit_k_max 24
_diffrn_reflns_limit_k_min -22
_diffrn_reflns_limit_l_max 34
_diffrn_reflns_limit_l_min -37
_diffrn_reflns_number 42221
_diffrn_reflns_theta_full 28.05
_diffrn_reflns_theta_max 28.05
_diffrn_reflns_theta_min 2.66
_exptl_absorpt_coefficient_mu 0.209
_exptl_absorpt_correction_type none
_exptl_crystal_colour 'dark brown'
_exptl_crystal_density_diffrn 1.961
_exptl_crystal_density_method 'not measured'
_exptl_crystal_description plate
_exptl_crystal_F_000 8020
_exptl_crystal_size_max 0.50
_exptl_crystal_size_mid 0.40
_exptl_crystal_size_min 0.15
_refine_diff_density_max 0.720
_refine_diff_density_min -0.526
_refine_diff_density_rms 0.072
_refine_ls_extinction_method none
_refine_ls_goodness_of_fit_ref 0.958
_refine_ls_hydrogen_treatment undef
_refine_ls_matrix_type full
_refine_ls_number_parameters 1275
_refine_ls_number_reflns 16218
_refine_ls_number_restraints 0
_refine_ls_restrained_S_all 0.958
_refine_ls_R_factor_all 0.1261
_refine_ls_R_factor_gt 0.0580
_refine_ls_shift/su_max 0.011
_refine_ls_shift/su_mean 0.001
_refine_ls_structure_factor_coef Fsqd
_refine_ls_weighting_details 'calc w=1/[\s^2^(Fo^2^)+(0.0450P)^2^+0.0000P] where P=(Fo^2^+2Fc^2^)/3'
_refine_ls_weighting_scheme calc
_refine_ls_wR_factor_gt 0.1142
_refine_ls_wR_factor_ref 0.1262
_reflns_number_gt 7979
_reflns_number_total 16218
_reflns_threshold_expression >2sigma(I)
_cod_data_source_file b817829a.txt
_cod_data_source_block inte3
_cod_depositor_comments
;
The following automatic conversions were performed:
'_symmetry_cell_setting' value 'Monoclinic' changed to 'monoclinic'
according to '/home/saulius/struct/CIF-dictionaries/cif_core.dic'
dictionary named 'cif_core.dic' version 2.4.1 from 2010-06-29.

Automatic conversion script
Id: cif_fix_enum 1527 2010-12-29 10:47:43Z saulius 
;
_cod_original_cell_volume 13906(3)
_cod_original_sg_symbol_H-M C2/c
_cod_original_formula_sum 'C91.50 H3.50 F50'
_cod_database_code 7000969

loop_
_symmetry_equiv_pos_as_xyz
'x, y, z'
'-x, y, -z+1/2'
'x+1/2, y+1/2, z'
'-x+1/2, y+1/2, -z+1/2'
'-x, -y, -z'
'x, -y, z-1/2'
'-x+1/2, -y+1/2, -z'
'x+1/2, -y+1/2, z-1/2'

loop_
_atom_site_label
_atom_site_type_symbol
_atom_site_fract_x
_atom_site_fract_y
_atom_site_fract_z
_atom_site_U_iso_or_equiv
_atom_site_adp_type
_atom_site_occupancy
_atom_site_symmetry_multiplicity
_atom_site_calc_flag
_atom_site_refinement_flags
_atom_site_disorder_assembly
_atom_site_disorder_group
F71A F 0.70692(7) 0.50958(11) 0.69425(7) 0.0304(5) Uani 1 1 d . . .
F71B F 0.73863(6) 0.42501(11) 0.74740(7) 0.0316(5) Uani 1 1 d . . .
F72A F 0.66332(7) 0.45178(12) 0.78926(7) 0.0342(5) Uani 1 1 d . . .
F72B F 0.63029(7) 0.53283(12) 0.73440(7) 0.0354(5) Uani 1 1 d . . .
F72C F 0.70806(7) 0.54458(12) 0.78304(7) 0.0349(5) Uani 1 1 d . . .
F73A F 0.71843(7) 0.32113(12) 0.79996(7) 0.0354(5) Uani 1 1 d . . .
F73B F 0.70624(9) 0.20624(14) 0.80658(8) 0.0446(6) Uani 1 1 d . . .
F74A F 0.78907(9) 0.18089(15) 0.77218(10) 0.0621(9) Uani 1 1 d . . .
F74B F 0.80094(8) 0.29491(17) 0.77162(11) 0.0628(8) Uani 1 1 d . . .
F74C F 0.80465(9) 0.24188(16) 0.83847(8) 0.0600(8) Uani 1 1 d . . .
F75A F 0.72665(8) 0.44248(12) 0.54997(9) 0.0408(6) Uani 1 1 d . . .
F75B F 0.72859(8) 0.50013(14) 0.61541(8) 0.0451(6) Uani 1 1 d . . .
F76A F 0.71724(8) 0.58595(13) 0.53979(10) 0.0499(7) Uani 1 1 d . . .
F76B F 0.65239(12) 0.5259(2) 0.49432(12) 0.0999(16) Uani 1 1 d . . .
F76C F 0.64749(13) 0.58217(18) 0.5559(2) 0.126(2) Uani 1 1 d . . .
F77A F 0.43036(7) 0.52460(11) 0.59950(7) 0.0303(5) Uani 1 1 d . . .
F77B F 0.38523(6) 0.43996(12) 0.61914(8) 0.0357(5) Uani 1 1 d . . .
F78A F 0.49502(7) 0.52416(13) 0.69640(8) 0.0385(6) Uani 1 1 d . . .
F78B F 0.44595(8) 0.44512(13) 0.71324(8) 0.0385(5) Uani 1 1 d . . .
F78C F 0.41525(8) 0.54873(13) 0.68516(8) 0.0385(5) Uani 1 1 d . . .
F79A F 0.79083(6) 0.23072(11) 0.56094(8) 0.0305(5) Uani 1 1 d . . .
F79B F 0.76232(7) 0.12805(12) 0.52588(8) 0.0354(5) Uani 1 1 d . . .
F80A F 0.85558(7) 0.12653(14) 0.59753(9) 0.0450(6) Uani 1 1 d . . .
F80B F 0.79802(9) 0.05838(15) 0.61116(12) 0.0622(8) Uani 1 1 d . . .
F80C F 0.81940(8) 0.15698(16) 0.65094(8) 0.0562(8) Uani 1 1 d . . .
F81A F 0.56076(11) -0.07619(14) 0.66554(11) 0.0603(7) Uani 1 1 d . . .
F81B F 0.50641(9) -0.00890(15) 0.68604(11) 0.0583(8) Uani 1 1 d . . .
F82A F 0.56706(12) -0.08425(18) 0.76081(12) 0.0806(11) Uani 1 1 d . . .
F82B F 0.63551(12) -0.0439(2) 0.74818(14) 0.1020(15) Uani 1 1 d . . .
F82C F 0.58594(18) 0.0275(2) 0.77074(11) 0.1040(15) Uani 1 1 d . . .
F83A F 0.37541(8) 0.18766(16) 0.63079(10) 0.0590(8) Uani 1 1 d . . .
F83B F 0.35901(8) 0.30232(15) 0.62261(11) 0.0583(8) Uani 1 1 d . . .
F84A F 0.28339(8) 0.22225(16) 0.56584(11) 0.0614(8) Uani 1 1 d . . .
F84B F 0.33346(9) 0.1727(2) 0.53163(14) 0.0972(14) Uani 1 1 d . . .
F84C F 0.31971(10) 0.2851(2) 0.52397(13) 0.0983(14) Uani 1 1 d . . .
F85A F 0.69058(7) 0.02866(13) 0.48270(8) 0.0373(5) Uani 1 1 d . . .
F85B F 0.61702(9) -0.02281(14) 0.47208(11) 0.0563(7) Uani 1 1 d . . .
F86A F 0.63323(13) 0.01072(17) 0.38920(9) 0.0775(11) Uani 1 1 d . . .
F86B F 0.64939(18) 0.1202(2) 0.40978(11) 0.0945(13) Uani 1 1 d . . .
F86C F 0.57304(13) 0.0778(2) 0.39958(10) 0.1004(15) Uani 1 1 d . . .
F87A F 0.61637(8) -0.08997(13) 0.55112(10) 0.0609(9) Uani 1 1 d . . .
F87B F 0.63625(9) -0.09039(13) 0.63125(11) 0.0557(7) Uani 1 1 d . . .
F88A F 0.70632(8) -0.15107(12) 0.59774(9) 0.0470(6) Uani 1 1 d . . .
F88B F 0.73356(8) -0.05341(14) 0.63839(9) 0.0523(7) Uani 1 1 d . . .
F88C F 0.71626(9) -0.05554(14) 0.56032(10) 0.0515(7) Uani 1 1 d . . .
F89A F 0.41538(8) 0.22308(13) 0.39447(8) 0.0488(7) Uani 1 1 d . . .
F89B F 0.48715(9) 0.22446(14) 0.37733(8) 0.0500(7) Uani 1 1 d . . .
F90A F 0.41502(9) 0.31495(14) 0.32349(8) 0.0499(7) Uani 1 1 d . . .
F90B F 0.48154(11) 0.36984(17) 0.36956(10) 0.0733(10) Uani 1 1 d . . .
F90C F 0.41173(12) 0.37037(17) 0.38752(9) 0.0735(10) Uani 1 1 d . . .
C1 C 0.65756(10) 0.40255(17) 0.68582(12) 0.0203(7) Uani 1 1 d . . .
C2 C 0.68738(10) 0.35295(17) 0.66168(11) 0.0186(7) Uani 1 1 d . . .
C3 C 0.70532(10) 0.28656(18) 0.68542(11) 0.0193(7) Uani 1 1 d . . .
C4 C 0.68732(10) 0.25141(18) 0.72578(11) 0.0207(7) Uani 1 1 d . . .
C5 C 0.63429(11) 0.28363(19) 0.72248(11) 0.0215(7) Uani 1 1 d . . .
C6 C 0.62466(10) 0.35509(18) 0.70864(11) 0.0198(7) Uani 1 1 d . . .
C7 C 0.57338(11) 0.38254(18) 0.69386(11) 0.0209(7) Uani 1 1 d . . .
C8 C 0.56754(10) 0.43651(18) 0.65596(11) 0.0199(7) Uani 1 1 d . . .
C9 C 0.61511(10) 0.44292(17) 0.64606(11) 0.0186(7) Uani 1 1 d . . .
C10 C 0.61551(10) 0.45451(17) 0.59935(11) 0.0186(7) Uani 1 1 d . . .
C11 C 0.65658(11) 0.42393(18) 0.57936(11) 0.0199(7) Uani 1 1 d . . .
C12 C 0.68567(10) 0.36216(17) 0.61252(11) 0.0183(7) Uani 1 1 d . . .
C13 C 0.70137(10) 0.30563(18) 0.58845(11) 0.0188(7) Uani 1 1 d . . .
C14 C 0.72223(10) 0.24197(17) 0.61272(11) 0.0191(7) Uani 1 1 d . . .
C15 C 0.72229(10) 0.23227(17) 0.65993(11) 0.0197(7) Uani 1 1 d . . .
C16 C 0.70971(10) 0.16098(18) 0.67583(12) 0.0205(7) Uani 1 1 d . . .
C17 C 0.68355(11) 0.17262(18) 0.70961(11) 0.0212(7) Uani 1 1 d . . .
C18 C 0.64223(11) 0.12825(19) 0.70766(12) 0.0244(8) Uani 1 1 d . . .
C19 C 0.59500(11) 0.16065(19) 0.71176(12) 0.0255(8) Uani 1 1 d . . .
C20 C 0.59183(12) 0.2362(2) 0.72005(12) 0.0242(7) Uani 1 1 d . . .
C21 C 0.54156(11) 0.26514(19) 0.70527(12) 0.0243(7) Uani 1 1 d . . .
C22 C 0.53264(11) 0.33927(19) 0.69325(12) 0.0226(7) Uani 1 1 d . . .
C23 C 0.48247(11) 0.3459(2) 0.65426(12) 0.0239(7) Uani 1 1 d . . .
C24 C 0.47002(10) 0.41057(19) 0.62035(12) 0.0219(7) Uani 1 1 d . . .
C25 C 0.52065(11) 0.44628(18) 0.61923(12) 0.0209(7) Uani 1 1 d . . .
C26 C 0.52080(11) 0.45410(17) 0.57086(12) 0.0208(7) Uani 1 1 d . . .
C27 C 0.56696(11) 0.45761(17) 0.56064(11) 0.0191(7) Uani 1 1 d . . .
C28 C 0.57254(11) 0.41968(17) 0.51879(12) 0.0202(7) Uani 1 1 d . . .
C29 C 0.62244(10) 0.39284(18) 0.52930(11) 0.0193(7) Uani 1 1 d . . .
C30 C 0.63129(11) 0.32749(18) 0.50934(11) 0.0208(7) Uani 1 1 d . . .
C31 C 0.67572(11) 0.28738(18) 0.53633(11) 0.0197(7) Uani 1 1 d . . .
C32 C 0.68017(11) 0.21387(18) 0.52983(11) 0.0207(7) Uani 1 1 d . . .
C33 C 0.71808(11) 0.18044(18) 0.57601(11) 0.0207(7) Uani 1 1 d . . .
C34 C 0.69344(10) 0.11469(18) 0.59082(12) 0.0217(7) Uani 1 1 d . . .
C35 C 0.69572(11) 0.10509(18) 0.64190(12) 0.0216(7) Uani 1 1 d . . .
C36 C 0.65617(11) 0.05615(18) 0.64348(13) 0.0238(7) Uani 1 1 d . . .
C37 C 0.62966(11) 0.06760(19) 0.67605(13) 0.0263(8) Uani 1 1 d . . .
C38 C 0.57171(12) 0.0516(2) 0.66415(14) 0.0296(8) Uani 1 1 d . . .
C39 C 0.55313(11) 0.12105(19) 0.68253(13) 0.0256(8) Uani 1 1 d . . .
C40 C 0.50520(11) 0.1557(2) 0.65797(13) 0.0274(8) Uani 1 1 d . . .
C41 C 0.49884(11) 0.2248(2) 0.67311(13) 0.0261(8) Uani 1 1 d . . .
C42 C 0.46377(11) 0.27829(19) 0.64235(13) 0.0256(8) Uani 1 1 d . . .
C43 C 0.42511(11) 0.2576(2) 0.59340(13) 0.0279(8) Uani 1 1 d . . .
C44 C 0.42843(10) 0.31369(19) 0.55531(13) 0.0252(8) Uani 1 1 d . . .
C45 C 0.44913(10) 0.38213(19) 0.56693(12) 0.0234(7) Uani 1 1 d . . .
C46 C 0.47694(11) 0.41449(18) 0.53870(12) 0.0225(7) Uani 1 1 d . . .
C47 C 0.48158(11) 0.37943(18) 0.49769(11) 0.0228(7) Uani 1 1 d . . .
C48 C 0.53042(11) 0.38067(18) 0.48716(11) 0.0218(7) Uani 1 1 d . . .
C49 C 0.53814(11) 0.31590(19) 0.46630(11) 0.0222(7) Uani 1 1 d . . .
C50 C 0.58793(11) 0.28691(18) 0.47669(11) 0.0223(7) Uani 1 1 d . . .
C51 C 0.59307(11) 0.21065(19) 0.47420(11) 0.0236(7) Uani 1 1 d . . .
C52 C 0.63890(11) 0.17446(18) 0.49855(12) 0.0224(7) Uani 1 1 d . . .
C53 C 0.62833(11) 0.09434(18) 0.50709(12) 0.0250(8) Uani 1 1 d . . .
C54 C 0.65590(11) 0.07388(18) 0.56050(13) 0.0248(8) Uani 1 1 d . . .
C55 C 0.63316(11) 0.02336(18) 0.59173(13) 0.0265(8) Uani 1 1 d . . .
C56 C 0.57541(12) 0.03512(18) 0.57743(13) 0.0271(8) Uani 1 1 d . . .
C57 C 0.54898(12) 0.04885(19) 0.60915(14) 0.0286(8) Uani 1 1 d . . .
C58 C 0.50146(11) 0.08787(19) 0.58310(14) 0.0279(8) Uani 1 1 d . . .
C59 C 0.47754(11) 0.13666(19) 0.60592(14) 0.0296(8) Uani 1 1 d . . .
C60 C 0.44512(11) 0.18986(19) 0.57447(13) 0.0267(8) Uani 1 1 d . . .
C61 C 0.44561(11) 0.20069(19) 0.52726(13) 0.0268(8) Uani 1 1 d . . .
C62 C 0.43582(11) 0.27705(19) 0.51403(13) 0.0260(8) Uani 1 1 d . . .
C63 C 0.45892(11) 0.31035(19) 0.48365(12) 0.0249(8) Uani 1 1 d . . .
C64 C 0.48864(11) 0.26876(19) 0.45522(12) 0.0248(8) Uani 1 1 d . . .
C65 C 0.50249(11) 0.19188(19) 0.47538(12) 0.0255(8) Uani 1 1 d . . .
C66 C 0.54935(11) 0.16465(19) 0.47448(12) 0.0248(8) Uani 1 1 d . . .
C67 C 0.57007(11) 0.09927(18) 0.49956(12) 0.0252(8) Uani 1 1 d . . .
C68 C 0.54711(12) 0.06735(19) 0.52945(13) 0.0277(8) Uani 1 1 d . . .
C69 C 0.50060(11) 0.09762(19) 0.53419(14) 0.0274(8) Uani 1 1 d . . .
C70 C 0.47782(11) 0.15915(19) 0.50642(13) 0.0263(8) Uani 1 1 d . . .
C71 C 0.69436(11) 0.45743(18) 0.72117(12) 0.0232(7) Uani 1 1 d . . .
C72 C 0.67343(12) 0.49674(19) 0.75778(12) 0.0262(8) Uani 1 1 d . . .
C73 C 0.72303(12) 0.2567(2) 0.78038(12) 0.0258(8) Uani 1 1 d . . .
C74 C 0.78044(13) 0.2437(2) 0.79030(15) 0.0390(10) Uani 1 1 d . . .
C75 C 0.69736(11) 0.47762(19) 0.57205(12) 0.0226(7) Uani 1 1 d . . .
C76 C 0.67849(14) 0.5446(2) 0.5408(2) 0.0502(13) Uani 1 1 d . . .
C77 C 0.43315(11) 0.4673(2) 0.62975(13) 0.0261(8) Uani 1 1 d . . .
C78 C 0.44767(12) 0.4974(2) 0.68234(13) 0.0295(8) Uani 1 1 d . . .
C79 C 0.77007(11) 0.16592(19) 0.56736(12) 0.0244(7) Uani 1 1 d . . .
C80 C 0.81142(12) 0.1265(2) 0.60784(14) 0.0333(9) Uani 1 1 d . . .
C81 C 0.55679(14) -0.0154(2) 0.68923(16) 0.0385(10) Uani 1 1 d . . .
C82 C 0.5859(2) -0.0269(3) 0.7421(2) 0.0632(16) Uani 1 1 d . . .
C83 C 0.37174(13) 0.2449(2) 0.59991(16) 0.0362(9) Uani 1 1 d . . .
C84 C 0.32658(14) 0.2305(3) 0.5537(2) 0.0516(13) Uani 1 1 d . . .
C85 C 0.64002(12) 0.0426(2) 0.46926(14) 0.0318(9) Uani 1 1 d . . .
C86 C 0.6233(2) 0.0630(3) 0.41681(16) 0.0596(16) Uani 1 1 d . . .
C87 C 0.64649(13) -0.0584(2) 0.59144(15) 0.0340(9) Uani 1 1 d . . .
C88 C 0.70177(14) -0.0796(2) 0.59688(14) 0.0321(9) Uani 1 1 d . . .
C89 C 0.45822(12) 0.2623(2) 0.39961(13) 0.0319(9) Uani 1 1 d . . .
C90 C 0.44124(15) 0.3302(2) 0.37001(14) 0.0391(10) Uani 1 1 d . . .
C91 C 0.5000 0.749(2) 0.7500 0.164(12) Uiso 0.50 2 d SP . .
C92 C 0.4564(13) 0.7195(19) 0.7231(12) 0.227(14) Uiso 0.50 1 d P . .
C93 C 0.4222(9) 0.7571(13) 0.6846(9) 0.153(8) Uiso 0.50 1 d P . .
C94 C 0.3750(12) 0.7797(19) 0.7082(12) 0.109(10) Uiso 0.25 1 d P . .

loop_
_atom_site_aniso_label
_atom_site_aniso_U_11
_atom_site_aniso_U_22
_atom_site_aniso_U_33
_atom_site_aniso_U_23
_atom_site_aniso_U_13
_atom_site_aniso_U_12
F71A 0.0317(10) 0.0290(13) 0.0313(10) -0.0060(9) 0.0111(8) -0.0111(8)
F71B 0.0184(8) 0.0324(13) 0.0359(11) -0.0112(9) -0.0026(8) 0.0038(8)
F72A 0.0362(10) 0.0376(14) 0.0299(10) -0.0062(10) 0.0119(9) -0.0037(9)
F72B 0.0314(10) 0.0338(14) 0.0359(11) -0.0092(9) 0.0033(9) 0.0129(9)
F72C 0.0345(10) 0.0304(13) 0.0357(11) -0.0163(9) 0.0053(9) -0.0088(9)
F73A 0.0358(10) 0.0355(14) 0.0276(10) -0.0090(9) -0.0004(8) 0.0106(9)
F73B 0.0523(13) 0.0479(16) 0.0278(11) 0.0066(10) 0.0045(10) 0.0001(11)
F74A 0.0404(12) 0.063(2) 0.0664(17) -0.0278(14) -0.0070(12) 0.0215(12)
F74B 0.0290(11) 0.079(2) 0.0733(18) 0.0083(16) 0.0056(12) -0.0033(12)
F74C 0.0432(12) 0.081(2) 0.0369(13) -0.0120(13) -0.0138(11) 0.0227(13)
F75A 0.0413(11) 0.0301(14) 0.0659(15) -0.0113(11) 0.0382(11) -0.0072(9)
F75B 0.0411(11) 0.0602(18) 0.0303(11) -0.0094(11) 0.0061(9) -0.0322(11)
F76A 0.0384(11) 0.0342(15) 0.0776(17) 0.0193(13) 0.0194(11) -0.0088(10)
F76B 0.0720(19) 0.105(3) 0.082(2) 0.060(2) -0.0328(18) -0.0421(19)
F76C 0.094(2) 0.041(2) 0.292(6) 0.073(3) 0.132(3) 0.0361(17)
F77A 0.0323(10) 0.0293(13) 0.0302(10) 0.0050(9) 0.0112(8) 0.0126(8)
F77B 0.0164(8) 0.0406(14) 0.0485(13) -0.0049(10) 0.0081(8) 0.0010(8)
F78A 0.0293(10) 0.0493(15) 0.0352(11) -0.0094(10) 0.0079(9) -0.0050(9)
F78B 0.0422(11) 0.0436(15) 0.0349(11) 0.0090(10) 0.0197(9) 0.0096(10)
F78C 0.0383(11) 0.0394(15) 0.0412(12) -0.0024(10) 0.0175(10) 0.0155(9)
F79A 0.0231(9) 0.0258(12) 0.0455(12) 0.0009(9) 0.0151(8) -0.0004(8)
F79B 0.0315(10) 0.0389(14) 0.0380(11) -0.0158(10) 0.0144(9) 0.0000(9)
F80A 0.0234(9) 0.0590(17) 0.0557(14) 0.0100(12) 0.0171(9) 0.0165(10)
F80B 0.0441(13) 0.0441(18) 0.102(2) 0.0314(15) 0.0284(14) 0.0201(11)
F80C 0.0356(11) 0.095(2) 0.0335(12) 0.0036(13) 0.0049(10) 0.0270(13)
F81A 0.0863(18) 0.0228(15) 0.0801(19) 0.0073(13) 0.0382(16) -0.0058(12)
F81B 0.0426(13) 0.0478(17) 0.090(2) 0.0233(15) 0.0297(13) -0.0072(11)
F82A 0.095(2) 0.065(2) 0.083(2) 0.0370(17) 0.0297(18) -0.0212(17)
F82B 0.0573(18) 0.119(3) 0.113(3) 0.074(3) 0.0036(19) -0.0040(18)
F82C 0.179(4) 0.077(3) 0.0462(17) 0.0103(18) 0.021(2) -0.039(3)
F83A 0.0307(11) 0.071(2) 0.0788(18) 0.0327(16) 0.0230(12) -0.0017(11)
F83B 0.0309(11) 0.0594(19) 0.095(2) -0.0301(15) 0.0341(12) -0.0100(11)
F84A 0.0225(10) 0.072(2) 0.091(2) -0.0052(16) 0.0187(12) -0.0135(11)
F84B 0.0310(13) 0.132(3) 0.120(3) -0.079(3) 0.0117(15) -0.0139(16)
F84C 0.0373(13) 0.138(3) 0.094(2) 0.064(2) -0.0149(15) -0.0224(17)
F85A 0.0254(9) 0.0439(15) 0.0415(12) -0.0097(10) 0.0094(9) 0.0091(9)
F85B 0.0533(14) 0.0318(15) 0.093(2) -0.0328(14) 0.0368(14) -0.0163(11)
F86A 0.108(2) 0.072(2) 0.0382(14) -0.0286(14) 0.0031(15) 0.0405(18)
F86B 0.200(4) 0.053(2) 0.0527(18) 0.0095(16) 0.072(2) 0.032(2)
F86C 0.096(2) 0.131(3) 0.0422(16) -0.0319(18) -0.0240(17) 0.071(2)
F87A 0.0424(12) 0.0265(14) 0.0847(19) -0.0244(13) -0.0209(13) 0.0069(10)
F87B 0.0637(15) 0.0239(15) 0.088(2) 0.0116(13) 0.0362(14) 0.0014(11)
F88A 0.0501(12) 0.0188(13) 0.0666(16) -0.0011(11) 0.0109(12) 0.0112(9)
F88B 0.0444(12) 0.0435(16) 0.0502(14) -0.0144(11) -0.0116(11) 0.0155(11)
F88C 0.0592(14) 0.0382(16) 0.0662(16) 0.0107(13) 0.0328(13) 0.0191(11)
F89A 0.0381(11) 0.0450(16) 0.0451(13) 0.0017(11) -0.0127(10) -0.0169(10)
F89B 0.0541(13) 0.0557(18) 0.0310(12) -0.0133(11) 0.0004(10) 0.0211(12)
F90A 0.0559(13) 0.0497(17) 0.0284(11) -0.0022(11) -0.0086(11) 0.0046(11)
F90B 0.0782(18) 0.069(2) 0.0491(16) 0.0207(14) -0.0131(14) -0.0349(16)
F90C 0.101(2) 0.068(2) 0.0430(15) 0.0018(14) 0.0104(15) 0.0533(18)
C1 0.0173(13) 0.0157(18) 0.0244(16) -0.0040(13) 0.0017(12) 0.0002(11)
C2 0.0116(12) 0.0177(18) 0.0242(16) -0.0033(13) 0.0021(11) -0.0027(11)
C3 0.0140(12) 0.0210(18) 0.0216(15) -0.0022(13) 0.0038(11) 0.0003(11)
C4 0.0138(13) 0.0234(19) 0.0223(15) 0.0006(13) 0.0020(11) 0.0009(11)
C5 0.0192(13) 0.025(2) 0.0191(15) -0.0018(13) 0.0040(11) 0.0005(12)
C6 0.0168(13) 0.0208(19) 0.0199(15) -0.0029(13) 0.0031(11) 0.0012(11)
C7 0.0195(13) 0.0208(19) 0.0214(15) -0.0039(13) 0.0054(12) 0.0015(12)
C8 0.0162(13) 0.0165(18) 0.0250(16) -0.0041(13) 0.0037(12) 0.0020(11)
C9 0.0154(12) 0.0114(17) 0.0265(16) -0.0044(13) 0.0032(12) 0.0011(11)
C10 0.0160(12) 0.0130(17) 0.0243(16) -0.0015(13) 0.0026(11) -0.0011(11)
C11 0.0183(13) 0.0165(18) 0.0229(15) -0.0011(13) 0.0038(12) 0.0010(11)
C12 0.0113(12) 0.0183(18) 0.0238(15) -0.0023(13) 0.0032(11) -0.0013(11)
C13 0.0114(12) 0.0186(18) 0.0250(16) -0.0031(13) 0.0038(11) -0.0013(11)
C14 0.0117(12) 0.0176(18) 0.0260(16) -0.0040(13) 0.0030(11) 0.0005(11)
C15 0.0121(12) 0.0173(18) 0.0252(16) 0.0003(13) -0.0001(11) -0.0007(11)
C16 0.0157(13) 0.0177(18) 0.0249(16) 0.0021(13) 0.0018(11) 0.0024(11)
C17 0.0191(14) 0.0182(19) 0.0238(16) 0.0047(13) 0.0033(12) 0.0046(11)
C18 0.0222(14) 0.0201(19) 0.0285(17) 0.0059(14) 0.0048(13) 0.0029(12)
C19 0.0226(14) 0.024(2) 0.0282(17) 0.0064(14) 0.0058(13) 0.0020(13)
C20 0.0239(14) 0.026(2) 0.0227(16) 0.0054(14) 0.0076(12) 0.0031(13)
C21 0.0192(14) 0.026(2) 0.0285(17) 0.0026(14) 0.0093(12) 0.0005(12)
C22 0.0214(14) 0.023(2) 0.0244(16) -0.0009(14) 0.0083(12) 0.0018(12)
C23 0.0149(13) 0.029(2) 0.0279(17) -0.0007(14) 0.0071(12) 0.0037(12)
C24 0.0146(13) 0.0222(19) 0.0274(16) -0.0024(13) 0.0048(12) 0.0041(12)
C25 0.0167(13) 0.0154(18) 0.0283(17) -0.0011(13) 0.0041(12) 0.0016(11)
C26 0.0184(13) 0.0134(17) 0.0266(16) -0.0011(13) 0.0018(12) 0.0017(11)
C27 0.0188(13) 0.0150(18) 0.0222(15) -0.0002(13) 0.0045(12) 0.0010(11)
C28 0.0210(13) 0.0119(17) 0.0253(16) -0.0017(13) 0.0040(12) 0.0013(11)
C29 0.0183(13) 0.0180(18) 0.0204(15) -0.0003(13) 0.0045(11) -0.0017(11)
C30 0.0203(14) 0.0202(19) 0.0209(15) 0.0007(13) 0.0048(12) 0.0023(12)
C31 0.0187(13) 0.0181(18) 0.0220(15) -0.0031(13) 0.0060(12) -0.0004(12)
C32 0.0203(14) 0.0192(19) 0.0215(15) -0.0018(13) 0.0052(12) 0.0021(12)
C33 0.0181(13) 0.0195(19) 0.0226(16) -0.0011(13) 0.0038(12) 0.0016(12)
C34 0.0164(13) 0.0140(18) 0.0341(18) -0.0035(14) 0.0072(12) 0.0039(11)
C35 0.0179(13) 0.0144(18) 0.0300(17) 0.0014(13) 0.0044(12) 0.0043(11)
C36 0.0212(14) 0.0124(18) 0.0343(18) 0.0015(14) 0.0039(13) 0.0002(12)
C37 0.0223(14) 0.0175(19) 0.0369(19) 0.0049(14) 0.0065(14) 0.0016(12)
C38 0.0258(16) 0.020(2) 0.042(2) 0.0059(16) 0.0081(14) -0.0017(13)
C39 0.0221(14) 0.0190(19) 0.0375(19) 0.0063(15) 0.0122(13) -0.0009(13)
C40 0.0213(14) 0.021(2) 0.040(2) 0.0066(15) 0.0105(14) -0.0040(13)
C41 0.0168(13) 0.027(2) 0.0362(18) 0.0028(15) 0.0116(13) -0.0020(12)
C42 0.0170(13) 0.026(2) 0.0348(18) -0.0006(15) 0.0100(13) -0.0025(12)
C43 0.0117(13) 0.029(2) 0.040(2) -0.0009(16) 0.0039(13) -0.0028(12)
C44 0.0121(13) 0.023(2) 0.0361(19) -0.0032(15) 0.0011(12) 0.0000(12)
C45 0.0128(12) 0.0215(19) 0.0313(17) -0.0013(14) 0.0007(12) 0.0031(12)
C46 0.0156(13) 0.0169(18) 0.0293(17) 0.0009(14) -0.0008(12) 0.0044(11)
C47 0.0180(13) 0.0200(19) 0.0238(16) 0.0011(13) -0.0027(12) 0.0057(12)
C48 0.0206(14) 0.0203(19) 0.0207(15) 0.0029(13) 0.0012(12) 0.0034(12)
C49 0.0218(14) 0.0220(19) 0.0194(15) -0.0018(13) 0.0019(12) 0.0034(12)
C50 0.0240(14) 0.0216(19) 0.0168(15) -0.0025(13) 0.0001(12) 0.0012(12)
C51 0.0213(14) 0.025(2) 0.0204(15) -0.0054(14) 0.0010(12) 0.0035(13)
C52 0.0227(14) 0.0182(19) 0.0243(16) -0.0049(13) 0.0047(12) 0.0022(12)
C53 0.0179(13) 0.0201(19) 0.0308(17) -0.0087(14) -0.0009(13) 0.0020(12)
C54 0.0194(14) 0.0159(19) 0.0359(18) -0.0064(14) 0.0040(13) 0.0034(12)
C55 0.0211(14) 0.0152(19) 0.0384(19) 0.0004(15) 0.0026(13) 0.0016(12)
C56 0.0230(15) 0.0141(19) 0.0396(19) -0.0027(15) 0.0034(14) -0.0042(12)
C57 0.0210(14) 0.0142(19) 0.047(2) 0.0018(15) 0.0051(14) -0.0053(12)
C58 0.0193(14) 0.019(2) 0.042(2) -0.0030(15) 0.0046(14) -0.0060(12)
C59 0.0189(14) 0.020(2) 0.047(2) 0.0014(16) 0.0062(14) -0.0056(12)
C60 0.0157(13) 0.021(2) 0.041(2) -0.0025(15) 0.0060(13) -0.0044(12)
C61 0.0139(13) 0.0205(19) 0.039(2) -0.0046(15) -0.0020(13) -0.0053(12)
C62 0.0142(13) 0.025(2) 0.0336(18) -0.0020(15) -0.0004(13) -0.0013(12)
C63 0.0156(13) 0.0216(19) 0.0288(17) -0.0039(14) -0.0054(12) 0.0034(12)
C64 0.0175(13) 0.022(2) 0.0288(17) -0.0057(14) -0.0010(12) 0.0011(12)
C65 0.0188(14) 0.022(2) 0.0274(17) -0.0068(14) -0.0047(13) 0.0010(12)
C66 0.0253(15) 0.021(2) 0.0226(16) -0.0071(13) -0.0005(13) -0.0004(13)
C67 0.0213(14) 0.0164(19) 0.0321(18) -0.0101(14) 0.0004(13) 0.0007(12)
C68 0.0223(14) 0.0158(19) 0.040(2) -0.0082(15) 0.0031(14) -0.0033(12)
C69 0.0140(13) 0.0185(19) 0.043(2) -0.0066(15) 0.0001(13) -0.0047(12)
C70 0.0146(13) 0.0223(19) 0.0345(18) -0.0076(15) -0.0029(13) -0.0038(12)
C71 0.0152(13) 0.0221(19) 0.0286(17) -0.0036(14) 0.0017(12) -0.0007(12)
C72 0.0219(15) 0.024(2) 0.0279(17) -0.0059(15) 0.0012(13) 0.0014(13)
C73 0.0271(15) 0.023(2) 0.0252(17) 0.0026(14) 0.0045(13) 0.0038(13)
C74 0.0264(17) 0.041(3) 0.042(2) -0.0151(19) -0.0001(16) 0.0032(16)
C75 0.0169(13) 0.0203(19) 0.0298(17) -0.0048(14) 0.0064(12) -0.0024(12)
C76 0.0256(18) 0.036(3) 0.087(3) 0.022(2) 0.015(2) -0.0016(16)
C77 0.0171(14) 0.026(2) 0.0337(18) 0.0018(15) 0.0063(13) 0.0027(12)
C78 0.0259(16) 0.032(2) 0.0336(19) 0.0007(16) 0.0130(14) 0.0037(14)
C79 0.0229(14) 0.022(2) 0.0282(17) -0.0056(14) 0.0077(13) 0.0024(13)
C80 0.0247(16) 0.039(3) 0.040(2) 0.0052(18) 0.0149(15) 0.0109(15)
C81 0.0326(18) 0.024(2) 0.059(3) 0.0070(19) 0.0146(18) -0.0017(15)
C82 0.066(3) 0.058(4) 0.062(3) 0.016(3) 0.015(3) -0.026(3)
C83 0.0235(16) 0.030(2) 0.056(2) -0.0010(19) 0.0141(16) -0.0005(14)
C84 0.0208(17) 0.047(3) 0.079(3) -0.003(3) 0.005(2) -0.0042(17)
C85 0.0239(15) 0.021(2) 0.045(2) -0.0120(16) 0.0029(15) 0.0007(13)
C86 0.087(3) 0.051(4) 0.031(2) -0.008(2) 0.005(2) 0.035(3)
C87 0.0348(18) 0.018(2) 0.043(2) -0.0024(16) 0.0030(16) 0.0002(14)
C88 0.0374(18) 0.018(2) 0.035(2) -0.0010(16) 0.0028(16) 0.0082(14)
C89 0.0244(16) 0.031(2) 0.0325(19) -0.0060(16) -0.0015(14) -0.0014(14)
C90 0.042(2) 0.038(3) 0.0269(19) -0.0034(17) -0.0035(16) -0.0010(18)

loop_
_atom_type_symbol
_atom_type_description
_atom_type_scat_dispersion_real
_atom_type_scat_dispersion_imag
_atom_type_scat_source
C C 0.0033 0.0016 'International Tables Vol C Tables 4.2.6.8 and 6.1.1.4'
F F 0.0171 0.0103 'International Tables Vol C Tables 4.2.6.8 and 6.1.1.4'
H H 0.0000 0.0000 'International Tables Vol C Tables 4.2.6.8 and 6.1.1.4'

loop_
_geom_angle_atom_site_label_1
_geom_angle_atom_site_label_2
_geom_angle_atom_site_label_3
_geom_angle
_geom_angle_site_symmetry_1
_geom_angle_site_symmetry_3
_geom_angle_publ_flag
C2 C1 C9 109.9(3) . . ?
C2 C1 C6 108.6(3) . . ?
C9 C1 C6 100.7(2) . . ?
C2 C1 C71 110.9(2) . . ?
C9 C1 C71 110.3(3) . . ?
C6 C1 C71 116.0(3) . . ?
C12 C2 C3 119.0(3) . . ?
C12 C2 C1 121.9(3) . . ?
C3 C2 C1 117.1(3) . . ?
C15 C3 C2 119.4(3) . . ?
C15 C3 C4 109.2(3) . . ?
C2 C3 C4 125.7(3) . . ?
C17 C4 C3 100.4(3) . . ?
C17 C4 C5 112.3(2) . . ?
C3 C4 C5 108.1(2) . . ?
C17 C4 C73 109.0(2) . . ?
C3 C4 C73 118.7(2) . . ?
C5 C4 C73 108.3(3) . . ?
C6 C5 C20 119.4(3) . . ?
C6 C5 C4 118.5(3) . . ?
C20 C5 C4 119.8(3) . . ?
C5 C6 C7 120.4(3) . . ?
C5 C6 C1 125.6(3) . . ?
C7 C6 C1 108.9(3) . . ?
C22 C7 C6 121.2(3) . . ?
C22 C7 C8 119.9(3) . . ?
C6 C7 C8 109.4(3) . . ?
C25 C8 C9 121.4(3) . . ?
C25 C8 C7 121.0(3) . . ?
C9 C8 C7 108.5(2) . . ?
C10 C9 C8 120.3(3) . . ?
C10 C9 C1 124.5(3) . . ?
C8 C9 C1 109.6(3) . . ?
C9 C10 C27 118.2(3) . . ?
C9 C10 C11 123.4(3) . . ?
C27 C10 C11 109.6(3) . . ?
C10 C11 C12 110.0(3) . . ?
C10 C11 C29 100.7(2) . . ?
C12 C11 C29 109.8(3) . . ?
C10 C11 C75 117.5(3) . . ?
C12 C11 C75 107.7(2) . . ?
C29 C11 C75 110.9(3) . . ?
C13 C12 C2 119.3(3) . . ?
C13 C12 C11 115.5(3) . . ?
C2 C12 C11 123.8(3) . . ?
C14 C13 C12 121.8(3) . . ?
C14 C13 C31 107.5(3) . . ?
C12 C13 C31 123.5(3) . . ?
C15 C14 C13 118.5(3) . . ?
C15 C14 C33 124.2(3) . . ?
C13 C14 C33 110.7(3) . . ?
C14 C15 C3 121.8(3) . . ?
C14 C15 C16 119.9(3) . . ?
C3 C15 C16 109.2(3) . . ?
C35 C16 C17 121.0(3) . . ?
C35 C16 C15 119.3(3) . . ?
C17 C16 C15 107.5(3) . . ?
C18 C17 C16 118.4(3) . . ?
C18 C17 C4 123.7(3) . . ?
C16 C17 C4 111.1(3) . . ?
C17 C18 C37 121.6(3) . . ?
C17 C18 C19 119.1(3) . . ?
C37 C18 C19 109.6(3) . . ?
C39 C19 C20 122.2(3) . . ?
C39 C19 C18 108.4(3) . . ?
C20 C19 C18 121.1(3) . . ?
C21 C20 C19 115.3(3) . . ?
C21 C20 C5 118.6(3) . . ?
C19 C20 C5 120.9(3) . . ?
C20 C21 C22 121.1(3) . . ?
C20 C21 C41 120.7(3) . . ?
C22 C21 C41 107.6(3) . . ?
C7 C22 C21 119.1(3) . . ?
C7 C22 C23 121.4(3) . . ?
C21 C22 C23 108.2(3) . . ?
C42 C23 C22 107.6(3) . . ?
C42 C23 C24 125.3(3) . . ?
C22 C23 C24 121.3(3) . . ?
C23 C24 C77 116.9(3) . . ?
C23 C24 C25 109.3(2) . . ?
C77 C24 C25 110.9(3) . . ?
C23 C24 C45 107.8(3) . . ?
C77 C24 C45 110.4(2) . . ?
C25 C24 C45 100.1(3) . . ?
C8 C25 C26 118.2(3) . . ?
C8 C25 C24 123.2(3) . . ?
C26 C25 C24 110.6(2) . . ?
C27 C26 C25 120.4(3) . . ?
C27 C26 C46 120.8(3) . . ?
C25 C26 C46 108.4(3) . . ?
C26 C27 C10 121.1(3) . . ?
C26 C27 C28 120.0(3) . . ?
C10 C27 C28 107.9(3) . . ?
C29 C28 C48 120.0(3) . . ?
C29 C28 C27 110.5(2) . . ?
C48 C28 C27 120.1(3) . . ?
C30 C29 C28 120.5(3) . . ?
C30 C29 C11 124.7(3) . . ?
C28 C29 C11 109.2(3) . . ?
C29 C30 C31 117.3(3) . . ?
C29 C30 C50 119.8(3) . . ?
C31 C30 C50 117.4(3) . . ?
C32 C31 C30 122.3(3) . . ?
C32 C31 C13 109.1(3) . . ?
C30 C31 C13 118.8(3) . . ?
C31 C32 C52 120.6(3) . . ?
C31 C32 C33 110.2(3) . . ?
C52 C32 C33 122.1(3) . . ?
C34 C33 C32 109.1(2) . . ?
C34 C33 C14 110.2(3) . . ?
C32 C33 C14 100.2(2) . . ?
C34 C33 C79 114.9(3) . . ?
C32 C33 C79 109.7(3) . . ?
C14 C33 C79 111.7(2) . . ?
C54 C34 C35 111.2(3) . . ?
C54 C34 C33 125.8(3) . . ?
C35 C34 C33 120.0(3) . . ?
C16 C35 C36 119.6(3) . . ?
C16 C35 C34 121.9(3) . . ?
C36 C35 C34 108.7(3) . . ?
C37 C36 C35 119.8(3) . . ?
C37 C36 C55 125.1(3) . . ?
C35 C36 C55 107.5(3) . . ?
C36 C37 C18 119.1(3) . . ?
C36 C37 C38 123.4(3) . . ?
C18 C37 C38 108.5(3) . . ?
C57 C38 C39 108.5(3) . . ?
C57 C38 C37 107.0(3) . . ?
C39 C38 C37 101.2(3) . . ?
C57 C38 C81 112.3(3) . . ?
C39 C38 C81 110.1(3) . . ?
C37 C38 C81 117.1(3) . . ?
C19 C39 C40 120.8(3) . . ?
C19 C39 C38 110.3(3) . . ?
C40 C39 C38 123.9(3) . . ?
C41 C40 C39 116.6(3) . . ?
C41 C40 C59 117.4(3) . . ?
C39 C40 C59 119.0(3) . . ?
C40 C41 C21 121.4(3) . . ?
C40 C41 C42 124.1(3) . . ?
C21 C41 C42 106.2(3) . . ?
C23 C42 C41 110.4(3) . . ?
C23 C42 C43 124.4(3) . . ?
C41 C42 C43 121.3(3) . . ?
C42 C43 C44 108.0(3) . . ?
C42 C43 C60 108.1(3) . . ?
C44 C43 C60 101.0(3) . . ?
C42 C43 C83 109.5(3) . . ?
C44 C43 C83 117.5(3) . . ?
C60 C43 C83 112.0(3) . . ?
C45 C44 C62 118.5(3) . . ?
C45 C44 C43 124.1(3) . . ?
C62 C44 C43 109.1(3) . . ?
C44 C45 C46 120.3(3) . . ?
C44 C45 C24 122.9(3) . . ?
C46 C45 C24 109.2(3) . . ?
C47 C46 C45 120.2(3) . . ?
C47 C46 C26 119.6(3) . . ?
C45 C46 C26 109.6(3) . . ?
C46 C47 C63 120.8(3) . . ?
C46 C47 C48 120.4(3) . . ?
C63 C47 C48 107.5(3) . . ?
C49 C48 C28 120.8(3) . . ?
C49 C48 C47 110.6(3) . . ?
C28 C48 C47 119.2(3) . . ?
C48 C49 C50 120.6(3) . . ?
C48 C49 C64 109.2(3) . . ?
C50 C49 C64 123.6(3) . . ?
C49 C50 C51 118.2(3) . . ?
C49 C50 C30 118.4(3) . . ?
C51 C50 C30 117.9(3) . . ?
C52 C51 C50 122.5(3) . . ?
C52 C51 C66 108.9(3) . . ?
C50 C51 C66 118.6(3) . . ?
C51 C52 C32 119.0(3) . . ?
C51 C52 C53 110.8(3) . . ?
C32 C52 C53 123.4(3) . . ?
C54 C53 C52 109.9(2) . . ?
C54 C53 C67 108.4(3) . . ?
C52 C53 C67 99.1(2) . . ?
C54 C53 C85 113.8(3) . . ?
C52 C53 C85 112.9(3) . . ?
C67 C53 C85 111.8(2) . . ?
C34 C54 C53 122.9(3) . . ?
C34 C54 C55 109.1(3) . . ?
C53 C54 C55 124.5(3) . . ?
C56 C55 C36 106.0(3) . . ?
C56 C55 C87 111.3(3) . . ?
C36 C55 C87 111.3(3) . . ?
C56 C55 C54 109.4(3) . . ?
C36 C55 C54 101.7(3) . . ?
C87 C55 C54 116.2(3) . . ?
C57 C56 C68 108.5(3) . . ?
C57 C56 C55 125.3(3) . . ?
C68 C56 C55 120.2(3) . . ?
C56 C57 C58 109.0(3) . . ?
C56 C57 C38 125.5(3) . . ?
C58 C57 C38 121.5(3) . . ?
C59 C58 C69 121.6(3) . . ?
C59 C58 C57 123.5(3) . . ?
C69 C58 C57 107.6(3) . . ?
C58 C59 C60 115.9(4) . . ?
C58 C59 C40 117.4(3) . . ?
C60 C59 C40 119.1(3) . . ?
C61 C60 C59 121.5(3) . . ?
C61 C60 C43 110.3(3) . . ?
C59 C60 C43 123.8(3) . . ?
C60 C61 C70 122.2(3) . . ?
C60 C61 C62 109.7(3) . . ?
C70 C61 C62 119.6(3) . . ?
C63 C62 C44 121.8(3) . . ?
C63 C62 C61 120.9(3) . . ?
C44 C62 C61 107.7(3) . . ?
C62 C63 C47 118.0(3) . . ?
C62 C63 C64 122.9(3) . . ?
C47 C63 C64 110.1(3) . . ?
C63 C64 C65 111.9(3) . . ?
C63 C64 C89 112.6(2) . . ?
C65 C64 C89 107.7(3) . . ?
C63 C64 C49 100.7(3) . . ?
C65 C64 C49 110.2(2) . . ?
C89 C64 C49 113.6(3) . . ?
C66 C65 C70 119.2(3) . . ?
C66 C65 C64 116.6(3) . . ?
C70 C65 C64 121.5(3) . . ?
C65 C66 C67 121.3(3) . . ?
C65 C66 C51 123.4(3) . . ?
C67 C66 C51 107.3(3) . . ?
C68 C67 C66 119.9(3) . . ?
C68 C67 C53 123.7(3) . . ?
C66 C67 C53 110.4(3) . . ?
C67 C68 C69 119.8(3) . . ?
C67 C68 C56 123.9(3) . . ?
C69 C68 C56 106.7(3) . . ?
C58 C69 C70 122.0(3) . . ?
C58 C69 C68 108.1(3) . . ?
C70 C69 C68 120.3(4) . . ?
C65 C70 C69 119.0(3) . . ?
C65 C70 C61 120.9(3) . . ?
C69 C70 C61 114.5(3) . . ?
F71A C71 F71B 106.9(3) . . ?
F71A C71 C72 105.9(3) . . ?
F71B C71 C72 107.1(2) . . ?
F71A C71 C1 108.8(3) . . ?
F71B C71 C1 110.8(3) . . ?
C72 C71 C1 116.8(3) . . ?
F72A C72 F72C 108.3(3) . . ?
F72A C72 F72B 108.2(3) . . ?
F72C C72 F72B 107.8(3) . . ?
F72A C72 C71 112.1(3) . . ?
F72C C72 C71 109.4(3) . . ?
F72B C72 C71 110.9(3) . . ?
F73A C73 F73B 106.4(3) . . ?
F73A C73 C74 106.9(3) . . ?
F73B C73 C74 107.3(3) . . ?
F73A C73 C4 111.3(2) . . ?
F73B C73 C4 107.2(3) . . ?
C74 C73 C4 117.1(3) . . ?
F74B C74 F74A 108.8(4) . . ?
F74B C74 F74C 108.0(3) . . ?
F74A C74 F74C 107.0(3) . . ?
F74B C74 C73 111.3(3) . . ?
F74A C74 C73 111.5(3) . . ?
F74C C74 C73 110.0(4) . . ?
F75B C75 F75A 106.9(2) . . ?
F75B C75 C76 107.1(3) . . ?
F75A C75 C76 105.0(3) . . ?
F75B C75 C11 110.3(3) . . ?
F75A C75 C11 108.6(3) . . ?
C76 C75 C11 118.3(3) . . ?
F76C C76 F76A 108.7(4) . . ?
F76C C76 F76B 106.1(4) . . ?
F76A C76 F76B 107.8(4) . . ?
F76C C76 C75 112.5(5) . . ?
F76A C76 C75 111.2(3) . . ?
F76B C76 C75 110.4(4) . . ?
F77B C77 F77A 107.2(2) . . ?
F77B C77 C78 106.6(3) . . ?
F77A C77 C78 106.9(3) . . ?
F77B C77 C24 110.6(3) . . ?
F77A C77 C24 109.1(3) . . ?
C78 C77 C24 116.1(2) . . ?
F78C C78 F78B 108.4(3) . . ?
F78C C78 F78A 109.0(3) . . ?
F78B C78 F78A 108.0(3) . . ?
F78C C78 C77 110.6(3) . . ?
F78B C78 C77 109.9(3) . . ?
F78A C78 C77 110.9(3) . . ?
F79B C79 F79A 107.1(3) . . ?
F79B C79 C80 107.3(3) . . ?
F79A C79 C80 106.4(3) . . ?
F79B C79 C33 109.9(2) . . ?
F79A C79 C33 108.3(3) . . ?
C80 C79 C33 117.4(3) . . ?
F80C C80 F80B 107.9(4) . . ?
F80C C80 F80A 108.6(3) . . ?
F80B C80 F80A 107.9(3) . . ?
F80C C80 C79 112.0(3) . . ?
F80B C80 C79 110.7(3) . . ?
F80A C80 C79 109.7(3) . . ?
F81A C81 F81B 106.6(3) . . ?
F81A C81 C82 107.2(4) . . ?
F81B C81 C82 106.5(4) . . ?
F81A C81 C38 111.0(4) . . ?
F81B C81 C38 108.0(3) . . ?
C82 C81 C38 116.9(3) . . ?
F82C C82 F82B 107.5(4) . . ?
F82C C82 F82A 106.1(5) . . ?
F82B C82 F82A 105.1(4) . . ?
F82C C82 C81 115.3(5) . . ?
F82B C82 C81 110.8(5) . . ?
F82A C82 C81 111.5(4) . . ?
F83B C83 F83A 105.9(4) . . ?
F83B C83 C84 107.1(3) . . ?
F83A C83 C84 107.7(3) . . ?
F83B C83 C43 109.7(3) . . ?
F83A C83 C43 108.6(3) . . ?
C84 C83 C43 117.2(4) . . ?
F84B C84 F84C 109.6(5) . . ?
F84B C84 F84A 108.2(4) . . ?
F84C C84 F84A 107.7(4) . . ?
F84B C84 C83 111.6(3) . . ?
F84C C84 C83 110.3(4) . . ?
F84A C84 C83 109.4(4) . . ?
F85A C85 F85B 105.4(3) . . ?
F85A C85 C86 107.4(4) . . ?
F85B C85 C86 106.5(3) . . ?
F85A C85 C53 109.9(2) . . ?
F85B C85 C53 107.4(3) . . ?
C86 C85 C53 119.3(3) . . ?
F86B C86 F86A 105.4(5) . . ?
F86B C86 F86C 108.8(4) . . ?
F86A C86 F86C 108.1(4) . . ?
F86B C86 C85 110.5(4) . . ?
F86A C86 C85 111.5(4) . . ?
F86C C86 C85 112.3(5) . . ?
F87A C87 F87B 107.3(3) . . ?
F87A C87 C88 107.4(3) . . ?
F87B C87 C88 105.0(3) . . ?
F87A C87 C55 110.5(3) . . ?
F87B C87 C55 107.4(3) . . ?
C88 C87 C55 118.5(3) . . ?
F88C C88 F88B 108.4(3) . . ?
F88C C88 F88A 107.6(3) . . ?
F88B C88 F88A 108.5(3) . . ?
F88C C88 C87 112.0(3) . . ?
F88B C88 C87 110.2(3) . . ?
F88A C88 C87 110.1(3) . . ?
F89A C89 F89B 106.8(3) . . ?
F89A C89 C90 106.6(3) . . ?
F89B C89 C90 106.6(3) . . ?
F89A C89 C64 108.5(3) . . ?
F89B C89 C64 108.7(3) . . ?
C90 C89 C64 119.1(3) . . ?
F90C C90 F90B 107.9(4) . . ?
F90C C90 F90A 107.7(3) . . ?
F90B C90 F90A 107.0(4) . . ?
F90C C90 C89 111.9(4) . . ?
F90B C90 C89 110.9(3) . . ?
F90A C90 C89 111.2(3) . . ?
C92 C91 C92 131(5) . 2_656 ?
C91 C92 C93 121(3) . . ?
C92 C93 C94 102(2) . . ?

loop_
_geom_bond_atom_site_label_1
_geom_bond_atom_site_label_2
_geom_bond_distance
_geom_bond_site_symmetry_2
_geom_bond_publ_flag
F71A C71 1.351(4) . ?
F71B C71 1.352(3) . ?
F72A C72 1.324(4) . ?
F72B C72 1.341(4) . ?
F72C C72 1.334(4) . ?
F73A C73 1.344(4) . ?
F73B C73 1.371(4) . ?
F74A C74 1.328(5) . ?
F74B C74 1.303(5) . ?
F74C C74 1.334(4) . ?
F75A C75 1.342(4) . ?
F75B C75 1.337(3) . ?
F76A C76 1.320(5) . ?
F76B C76 1.348(6) . ?
F76C C76 1.278(6) . ?
F77A C77 1.361(4) . ?
F77B C77 1.352(4) . ?
F78A C78 1.329(4) . ?
F78B C78 1.326(4) . ?
F78C C78 1.324(4) . ?
F79A C79 1.367(4) . ?
F79B C79 1.343(4) . ?
F80A C80 1.338(4) . ?
F80B C80 1.328(5) . ?
F80C C80 1.317(5) . ?
F81A C81 1.339(5) . ?
F81B C81 1.363(5) . ?
F82A C82 1.365(6) . ?
F82B C82 1.355(7) . ?
F82C C82 1.302(7) . ?
F83A C83 1.367(5) . ?
F83B C83 1.353(5) . ?
F84A C84 1.348(6) . ?
F84B C84 1.290(6) . ?
F84C C84 1.300(6) . ?
F85A C85 1.343(4) . ?
F85B C85 1.381(5) . ?
F86A C86 1.335(5) . ?
F86B C86 1.332(7) . ?
F86C C86 1.339(6) . ?
F87A C87 1.328(4) . ?
F87B C87 1.397(5) . ?
F88A C88 1.330(4) . ?
F88B C88 1.328(4) . ?
F88C C88 1.316(5) . ?
F89A C89 1.351(4) . ?
F89B C89 1.364(5) . ?
F90A C90 1.334(4) . ?
F90B C90 1.333(5) . ?
F90C C90 1.314(5) . ?
C1 C2 1.537(5) . ?
C1 C9 1.543(4) . ?
C1 C6 1.549(5) . ?
C1 C71 1.562(4) . ?
C2 C12 1.411(5) . ?
C2 C3 1.418(4) . ?
C3 C15 1.410(5) . ?
C3 C4 1.544(5) . ?
C4 C17 1.527(5) . ?
C4 C5 1.549(4) . ?
C4 C73 1.569(4) . ?
C5 C6 1.384(5) . ?
C5 C20 1.445(5) . ?
C6 C7 1.430(4) . ?
C7 C22 1.373(5) . ?
C7 C8 1.451(5) . ?
C8 C25 1.394(4) . ?
C8 C9 1.429(4) . ?
C9 C10 1.366(5) . ?
C10 C27 1.442(4) . ?
C10 C11 1.529(5) . ?
C11 C12 1.541(4) . ?
C11 C29 1.559(4) . ?
C11 C75 1.562(5) . ?
C12 C13 1.398(5) . ?
C13 C14 1.398(4) . ?
C13 C31 1.480(4) . ?
C14 C15 1.371(5) . ?
C14 C33 1.535(5) . ?
C15 C16 1.475(5) . ?
C16 C35 1.392(5) . ?
C16 C17 1.398(5) . ?
C17 C18 1.389(5) . ?
C18 C37 1.419(5) . ?
C18 C19 1.469(5) . ?
C19 C39 1.398(4) . ?
C19 C20 1.428(5) . ?
C20 C21 1.415(4) . ?
C21 C22 1.419(5) . ?
C21 C41 1.451(4) . ?
C22 C23 1.480(4) . ?
C23 C42 1.356(5) . ?
C23 C24 1.516(5) . ?
C24 C77 1.542(5) . ?
C24 C25 1.550(4) . ?
C24 C45 1.553(5) . ?
C25 C26 1.401(5) . ?
C26 C27 1.392(5) . ?
C26 C46 1.463(4) . ?
C27 C28 1.445(5) . ?
C28 C29 1.398(4) . ?
C28 C48 1.422(4) . ?
C29 C30 1.395(5) . ?
C30 C31 1.429(4) . ?
C30 C50 1.469(4) . ?
C31 C32 1.386(5) . ?
C32 C52 1.407(4) . ?
C32 C33 1.535(4) . ?
C33 C34 1.520(5) . ?
C33 C79 1.550(5) . ?
C34 C54 1.351(4) . ?
C34 C35 1.463(5) . ?
C35 C36 1.428(5) . ?
C36 C37 1.375(5) . ?
C36 C55 1.546(5) . ?
C37 C38 1.547(4) . ?
C38 C57 1.507(5) . ?
C38 C39 1.540(5) . ?
C38 C81 1.556(5) . ?
C39 C40 1.433(4) . ?
C40 C41 1.382(5) . ?
C40 C59 1.491(5) . ?
C41 C42 1.468(5) . ?
C42 C43 1.519(4) . ?
C43 C44 1.535(5) . ?
C43 C60 1.539(5) . ?
C43 C83 1.555(5) . ?
C44 C45 1.387(5) . ?
C44 C62 1.438(5) . ?
C45 C46 1.414(5) . ?
C46 C47 1.389(5) . ?
C47 C63 1.425(5) . ?
C47 C48 1.467(5) . ?
C48 C49 1.389(5) . ?
C49 C50 1.411(4) . ?
C49 C64 1.562(5) . ?
C50 C51 1.425(5) . ?
C51 C52 1.402(4) . ?
C51 C66 1.475(5) . ?
C52 C53 1.548(5) . ?
C53 C54 1.530(5) . ?
C53 C67 1.548(4) . ?
C53 C85 1.560(5) . ?
C54 C55 1.560(5) . ?
C55 C56 1.523(4) . ?
C55 C87 1.560(5) . ?
C56 C57 1.360(6) . ?
C56 C68 1.479(5) . ?
C57 C58 1.472(4) . ?
C58 C59 1.399(5) . ?
C58 C69 1.412(6) . ?
C59 C60 1.440(5) . ?
C60 C61 1.378(5) . ?
C61 C70 1.440(5) . ?
C61 C62 1.468(5) . ?
C62 C63 1.379(5) . ?
C63 C64 1.536(5) . ?
C64 C65 1.540(5) . ?
C64 C89 1.557(4) . ?
C65 C66 1.391(5) . ?
C65 C70 1.418(5) . ?
C66 C67 1.433(5) . ?
C67 C68 1.354(5) . ?
C68 C69 1.442(5) . ?
C69 C70 1.419(5) . ?
C71 C72 1.536(5) . ?
C73 C74 1.530(5) . ?
C75 C76 1.524(5) . ?
C77 C78 1.543(5) . ?
C79 C80 1.530(5) . ?
C81 C82 1.493(7) . ?
C83 C84 1.527(5) . ?
C85 C86 1.481(6) . ?
C87 C88 1.528(5) . ?
C89 C90 1.508(6) . ?
C91 C92 1.32(3) . ?
C91 C92 1.32(3) 2_656 ?
C92 C93 1.39(3) . ?
C93 C94 1.70(4) . ?
